data_4128150
loop_
_publ_author_name
'Zhang, Zhen'
'Xie, Sujun'
'Cheng, Bin'
'Zhai, Hongbin'
'Li, Yun'

_publ_section_title
;
 Enantioselective Total Synthesis of (+)-Arboridinine.
;
_journal_issue 17
_journal_name_full 'Journal of the American Chemical Society'
_journal_page_first 7147
_journal_page_last 7154
_journal_paper_doi 10.1021/jacs.9b02362
_journal_volume 141
_journal_year 2019
_chemical_absolute_configuration ad
_chemical_formula_moiety 'C25 H26 N2 O3'
_chemical_formula_sum 'C25 H26 N2 O3'
_chemical_formula_weight 376.40
_space_group_crystal_system monoclinic
_space_group_IT_number 4
_space_group_name_Hall 'P 2yb'
_space_group_name_H-M_alt 'P 1 21 1'
_symmetry_space_group_name_Hall 'P 2yb'
_symmetry_space_group_name_H-M 'P 1 21 1'
_atom_sites_solution_hydrogens geom
_atom_sites_solution_primary iterative
_atom_sites_solution_secondary difmap
_audit_creation_date 2019-01-18
_audit_creation_method
;
Olex2 1.2
(compiled 2018.05.29 svn.r3508 for OlexSys, GUI svn.r5506)
;
_cell_angle_alpha 90.00
_cell_angle_beta 95.1628(16)
_cell_angle_gamma 90.00
_cell_formula_units_Z 8
_cell_length_a 10.91514(18)
_cell_length_b 12.1031(2)
_cell_length_c 32.0994(6)
_cell_measurement_reflns_used 14767
_cell_measurement_temperature 173.00(10)
_cell_measurement_theta_max 69.9500
_cell_measurement_theta_min 4.1360
_cell_volume 4223.35(13)
_computing_cell_refinement 'CrysAlisPro 1.171.38.43f (Rigaku OD, 2015)'
_computing_data_collection 'CrysAlisPro 1.171.38.43f (Rigaku OD, 2015)'
_computing_data_reduction 'CrysAlisPro 1.171.38.43f (Rigaku OD, 2015)'
_computing_molecular_graphics 'Olex2 (Dolomanov et al., 2009)'
_computing_publication_material 'Olex2 (Dolomanov et al., 2009)'
_computing_structure_refinement 'ShelXL (Sheldrick, 2015)'
_computing_structure_solution
;
Superflip (Palatinus & Chapuis, 2007;Palatinus & van der Lee, 2008;
Palatinus et al., 2012)
;
_diffrn_ambient_environment N~2~
_diffrn_ambient_temperature 173.00(10)
_diffrn_detector 'CCD plate'
_diffrn_detector_area_resol_mean 16.0733
_diffrn_detector_type Eos
_diffrn_measured_fraction_theta_full 0.989
_diffrn_measured_fraction_theta_max 0.989
_diffrn_measurement_details
;
List of Runs (angles in degrees, time in seconds):

  # Type    Start    End  Width  t~exp~   \w     \q     \k     \f   Frames
--------------------------------------------------------------------------
  1  \w     81.00 114.00   1.00    2.00    --  108.00-111.00 120.00   33
  2  \w    119.00 150.00   1.00    2.00    --  108.00-175.00  51.00   31
  3  \w     59.00 110.00   1.00    2.00    --  108.00-111.00   0.00   51
  4  \w     53.00  90.00   1.00    2.00    --  108.00-175.00  51.00   37
  5  \w     43.00 109.00   1.00    2.00    --   54.00-125.00 120.00   66
  6  \w     58.00 130.00   1.00    2.00    --  108.00 -63.00 150.00   72
  7  \w     77.00 172.00   1.00    2.00    --  108.00  25.00   0.00   95
  8  \w     86.00 173.00   1.00    2.00    --  108.00  63.00  60.00   87
  9  \w     75.00 110.00   1.00    2.00    --   54.00  57.00  30.00   35
 10  \w     39.00 103.00   1.00    2.00    --  108.00 -25.00  60.00   64
 11  \w     44.00 135.00   1.00    2.00    --  108.00 -91.00 150.00   91
 12  \w     45.00 134.00   1.00    2.00    --  108.00 -38.00 120.00   89
 13  \w     38.00  67.00   1.00    2.00    --  108.00-111.00 120.00   29
 14  \w     23.00  71.00   1.00    2.00    --   54.00-125.00  30.00   48
 15  \w     38.00 130.00   1.00    2.00    --  108.00 -50.00 -60.00   92
 16  \w     40.00 137.00   1.00    2.00    --  108.00 -77.00   0.00   97
 17  \w     39.00  75.00   1.00    2.00    --  108.00-111.00 -30.00   36
 18  \w     18.00  51.00   1.00    2.00    --   54.00-114.00-170.00   33
 19  \w     -5.00  74.00   1.00    2.00    --   54.00 -57.00-180.00   79
 20  \w     23.00  52.00   1.00    1.00    --    0.00  57.00 -60.00   29
 21  \w     22.00  49.00   1.00    1.00    --    0.00  57.00 -90.00   27
 22  \w     34.00 112.00   1.00    2.00    --   54.00  57.00   0.00   78
 23  \w     33.00  68.00   1.00    1.00    --    0.00  57.00 120.00   35
 24  \w    -21.00  31.00   1.00    1.00    --    0.00  57.00 120.00   52
 25  \w     35.00 116.00   1.00    2.00    --  108.00 -12.00   0.00   81
 26  \w    153.00 178.00   1.00    2.00    --  108.00 111.00-180.00   25
 27  \w    -14.00  11.00   1.00    1.00    --    0.00 -86.00  80.00   25
 28  \w    -19.00 125.00   1.00    2.00    --   54.00   0.00 -90.00  144
 29  \w    -46.00 -16.00   1.00    1.00    --    0.00 114.00 -79.00   30
;
_diffrn_measurement_device 'four-circle diffractometer'
_diffrn_measurement_device_type 'SuperNova, Dual, Cu at zero, Eos'
_diffrn_measurement_method '\w scans'
_diffrn_orient_matrix_type 'CrysAlisPro convention (1999,Acta A55,543-557)'
_diffrn_orient_matrix_UB_11 0.0571041000
_diffrn_orient_matrix_UB_12 -0.0713804000
_diffrn_orient_matrix_UB_13 -0.0329983000
_diffrn_orient_matrix_UB_21 -0.0120370000
_diffrn_orient_matrix_UB_22 -0.1030496000
_diffrn_orient_matrix_UB_23 0.0274899000
_diffrn_orient_matrix_UB_31 -0.1291354000
_diffrn_orient_matrix_UB_32 -0.0219402000
_diffrn_orient_matrix_UB_33 -0.0218693000
_diffrn_radiation_monochromator mirror
_diffrn_radiation_probe x-ray
_diffrn_radiation_type CuK\a
_diffrn_radiation_wavelength 1.54184
_diffrn_reflns_av_R_equivalents 0.0316
_diffrn_reflns_av_unetI/netI 0.0357
_diffrn_reflns_limit_h_max 8
_diffrn_reflns_limit_h_min -13
_diffrn_reflns_limit_k_max 14
_diffrn_reflns_limit_k_min -14
_diffrn_reflns_limit_l_max 38
_diffrn_reflns_limit_l_min -39
_diffrn_reflns_number 30875
_diffrn_reflns_theta_full 69.94
_diffrn_reflns_theta_max 69.94
_diffrn_reflns_theta_min 3.91
_diffrn_source 'micro-focus sealed X-ray tube'
_diffrn_source_type 'SuperNova (Cu) X-ray Source'
_exptl_absorpt_coefficient_mu 0.664
_exptl_absorpt_correction_T_max 1.00000
_exptl_absorpt_correction_T_min 0.73902
_exptl_absorpt_correction_type multi-scan
_exptl_absorpt_process_details
;
CrysAlisPro 1.171.38.43f (Rigaku Oxford Diffraction, 2015)
Empirical absorption correction using spherical harmonics,
 implemented in SCALE3 ABSPACK scaling algorithm.
;
_exptl_crystal_colour 'clear light colourless'
_exptl_crystal_colour_lustre clear
_exptl_crystal_colour_modifier light
_exptl_crystal_colour_primary colourless
_exptl_crystal_density_diffrn 1.184
_exptl_crystal_density_method 'not measured'
_exptl_crystal_description block
_exptl_crystal_F_000 1505
_exptl_crystal_size_max 0.15
_exptl_crystal_size_mid 0.11
_exptl_crystal_size_min 0.07
_refine_diff_density_max 0.447
_refine_diff_density_min -0.256
_refine_diff_density_rms 0.041
_refine_ls_abs_structure_details 'Flack H D (1983), Acta Cryst. A39, 876-881'
_refine_ls_abs_structure_Flack -0.02(10)
_refine_ls_extinction_method none
_refine_ls_goodness_of_fit_ref 1.036
_refine_ls_hydrogen_treatment constr
_refine_ls_matrix_type full
_refine_ls_number_parameters 1093
_refine_ls_number_reflns 15609
_refine_ls_number_restraints 1
_refine_ls_restrained_S_all 1.036
_refine_ls_R_factor_all 0.0393
_refine_ls_R_factor_gt 0.0378
_refine_ls_shift/su_max 0.001
_refine_ls_shift/su_mean 0.000
_refine_ls_structure_factor_coef Fsqd
_refine_ls_weighting_details 'calc w=1/[\s^2^(Fo^2^)+(0.0618P)^2^+0.3647P] where P=(Fo^2^+2Fc^2^)/3'
_refine_ls_weighting_scheme calc
_refine_ls_wR_factor_gt 0.0993
_refine_ls_wR_factor_ref 0.1013
_reflns_number_gt 15039
_reflns_number_total 15609
_reflns_threshold_expression >2sigma(I)
_cod_data_source_file 37.cif
_cod_data_source_block zhangzh_0118
_cod_original_cell_volume 4223.37(12)
_cod_database_code 4128150
_reflns_odcompleteness_completeness 99.92
_reflns_odcompleteness_iscentric 1
_reflns_odcompleteness_theta 66.97
_olex2_refinement_description
;
1. Fixed Uiso
 At 1.2 times of:
  All C(H) groups, All C(H,H) groups, All N(H) groups
 At 1.5 times of:
  All C(H,H,H) groups
2.a Ternary CH refined with riding coordinates:
 C12(H12), C37(H37), C62(H62), C87(H87)
2.b Secondary CH2 refined with riding coordinates:
 C13(H13a,H13b), C14(H14a,H14b), C19(H19a,H19b), C38(H38a,H38b), C39(H39a,
 H39b), C44(H44a,H44b), C63(H63a,H63b), C64(H64a,H64b), C69(H69a,H69b),
 C88(H88a,H88b), C89(H89a,H89b), C94(H94a,H94b)
2.c Aromatic/amide H refined with riding coordinates:
 N1(H1), C2(H2), C3(H3), C4(H4), C5(H5a), C21(H21), C22(H22), C23(H23),
 C24(H24), C25(H25), N3(H3a), C27(H27), C28(H28), C29(H29), C30(H30), C46(H46),
 C47(H47), C48(H48), C49(H49), C50(H50), N5(H5), C52(H52), C53(H53), C54(H54),
 C55(H55), C71(H71), C72(H72), C73(H73), C74(H74), C75(H75), N7(H7), C77(H77),
 C78(H78), C79(H79), C80(H80), C96(H96), C97(H97), C98(H98), C99(H99),
 C100(H100)
2.d Idealised Me refined as rotating group:
 C15(H15a,H15b,H15c), C17(H17a,H17b,H17c), C18(H18a,H18b,H18c), C41(H41a,H41b,
 H41c), C42(H42a,H42b,H42c), C43(H43a,H43b,H43c), C65(H65a,H65b,H65c), C67(H67a,
 H67b,H67c), C68(H68a,H68b,H68c), C90(H90a,H90b,H90c), C92(H92a,H92b,H92c),
 C93(H93a,H93b,H93c)
;
_olex2_date_sample_data_collection 2019-01-18
_olex2_submission_special_instructions 'No special instructions were received'
_oxdiff_exptl_absorpt_empirical_details
;
Empirical correction (ABSPACK) includes:
- Absorption correction using spherical harmonics
- Frame scaling
;
_oxdiff_exptl_absorpt_empirical_full_max 1.472
_oxdiff_exptl_absorpt_empirical_full_min 0.518

loop_
_space_group_symop_id
_space_group_symop_operation_xyz
1 'x, y, z'
2 '-x, y+1/2, -z'

loop_
_atom_site_label
_atom_site_type_symbol
_atom_site_fract_x
_atom_site_fract_y
_atom_site_fract_z
_atom_site_U_iso_or_equiv
_atom_site_adp_type
_atom_site_occupancy
_atom_site_calc_flag
_atom_site_refinement_flags_posn
O1 O 0.03209(13) 0.18467(12) 0.99770(4) 0.0372(3) Uani 1 d .
O2 O -0.01199(12) 0.08316(10) 0.94060(4) 0.0306(3) Uani 1 d .
O3 O 0.23131(11) 0.32329(10) 0.98981(4) 0.0276(3) Uani 1 d .
N1 N 0.32270(14) 0.42366(13) 0.85836(5) 0.0305(3) Uani 1 d .
H1 H 0.3408 0.4928 0.8587 0.037 Uiso 1 calc R
N2 N -0.01255(13) 0.41466(11) 0.92378(5) 0.0262(3) Uani 1 d .
C1 C 0.35053(16) 0.34931(18) 0.82835(6) 0.0324(4) Uani 1 d .
C2 C 0.41225(19) 0.3643(2) 0.79222(6) 0.0437(5) Uani 1 d .
H2 H 0.4434 0.4329 0.7855 0.052 Uiso 1 calc R
C3 C 0.4248(2) 0.2736(3) 0.76728(6) 0.0538(7) Uani 1 d .
H3 H 0.4660 0.2813 0.7433 0.065 Uiso 1 calc R
C4 C 0.3776(2) 0.1698(3) 0.77670(7) 0.0517(6) Uani 1 d .
H4 H 0.3875 0.1104 0.7590 0.062 Uiso 1 calc R
C5 C 0.31635(17) 0.1551(2) 0.81224(6) 0.0390(5) Uani 1 d .
H5A H 0.2844 0.0864 0.8184 0.047 Uiso 1 calc R
C6 C 0.30345(15) 0.24519(17) 0.83863(5) 0.0290(4) Uani 1 d .
C7 C 0.24744(15) 0.26041(15) 0.87707(5) 0.0237(3) Uani 1 d .
C8 C 0.26128(15) 0.36955(14) 0.88775(5) 0.0236(3) Uani 1 d .
C9 C 0.21435(15) 0.42563(13) 0.92506(5) 0.0236(3) Uani 1 d .
C10 C 0.18710(14) 0.32979(13) 0.95398(5) 0.0200(3) Uani 1 d .
C11 C 0.10355(14) 0.24208(12) 0.93147(5) 0.0189(3) Uani 1 d .
C12 C 0.18282(15) 0.17673(14) 0.90179(5) 0.0225(3) Uani 1 d .
H12 H 0.1271 0.1341 0.8823 0.027 Uiso 1 calc R
C13 C 0.08927(16) 0.48517(14) 0.91372(6) 0.0302(4) Uani 1 d .
H13A H 0.0874 0.5539 0.9292 0.036 Uiso 1 calc R
H13B H 0.0807 0.5026 0.8841 0.036 Uiso 1 calc R
C14 C -0.00211(14) 0.30555(14) 0.90545(5) 0.0219(3) Uani 1 d .
H14A H 0.0165 0.3121 0.8766 0.026 Uiso 1 calc R
H14B H -0.0791 0.2657 0.9061 0.026 Uiso 1 calc R
C15 C 0.30941(17) 0.50548(15) 0.94595(6) 0.0309(4) Uani 1 d .
H15A H 0.3873 0.4687 0.9508 0.046 Uiso 1 calc GR
H15B H 0.2830 0.5298 0.9722 0.046 Uiso 1 calc GR
H15C H 0.3177 0.5681 0.9281 0.046 Uiso 1 calc GR
C16 C 0.04177(14) 0.16807(13) 0.96143(5) 0.0202(3) Uani 1 d .
C17 C -0.09258(19) 0.01691(16) 0.96375(7) 0.0355(4) Uani 1 d .
H17A H -0.1278 -0.0411 0.9461 0.053 Uiso 1 calc GR
H17B H -0.1571 0.0625 0.9728 0.053 Uiso 1 calc GR
H17C H -0.0464 -0.0147 0.9877 0.053 Uiso 1 calc GR
C18 C 0.27249(17) 0.09565(15) 0.92549(7) 0.0335(4) Uani 1 d .
H18A H 0.3257 0.1354 0.9457 0.050 Uiso 1 calc GR
H18B H 0.3209 0.0593 0.9060 0.050 Uiso 1 calc GR
H18C H 0.2268 0.0416 0.9396 0.050 Uiso 1 calc GR
C19 C -0.13163(17) 0.46670(16) 0.91144(7) 0.0351(4) Uani 1 d .
H19A H -0.1455 0.4678 0.8812 0.042 Uiso 1 calc R
H19B H -0.1302 0.5426 0.9212 0.042 Uiso 1 calc R
C20 C -0.23542(15) 0.40590(15) 0.92919(6) 0.0297(4) Uani 1 d .
C21 C -0.33075(17) 0.35956(17) 0.90357(6) 0.0339(4) Uani 1 d .
H21 H -0.3315 0.3668 0.8747 0.041 Uiso 1 calc R
C22 C -0.42504(18) 0.30262(18) 0.92026(7) 0.0383(5) Uani 1 d .
H22 H -0.4886 0.2725 0.9026 0.046 Uiso 1 calc R
C23 C -0.42473(19) 0.2907(2) 0.96277(7) 0.0492(6) Uani 1 d .
H23 H -0.4868 0.2511 0.9741 0.059 Uiso 1 calc R
C24 C -0.3307(2) 0.3384(3) 0.98865(8) 0.0657(8) Uani 1 d .
H24 H -0.3306 0.3320 1.0175 0.079 Uiso 1 calc R
C25 C -0.23774(19) 0.3950(2) 0.97199(7) 0.0514(6) Uani 1 d .
H25 H -0.1753 0.4265 0.9898 0.062 Uiso 1 calc R
O4 O 0.39046(15) 0.7105(2) 0.78230(6) 0.0783(7) Uani 1 d .
O5 O 0.54704(15) 0.74177(19) 0.74612(5) 0.0619(5) Uani 1 d .
O6 O 0.47141(13) 0.63316(12) 0.86086(4) 0.0384(3) Uani 1 d .
N3 N 0.84785(12) 0.75806(11) 0.92248(4) 0.0208(3) Uani 1 d .
H3A H 0.8401 0.7681 0.9486 0.025 Uiso 1 calc R
N4 N 0.63918(14) 0.92674(12) 0.86271(5) 0.0305(3) Uani 1 d .
C26 C 0.95738(15) 0.75820(13) 0.90380(5) 0.0215(3) Uani 1 d .
C27 C 1.07739(16) 0.77589(14) 0.92105(6) 0.0264(3) Uani 1 d .
H27 H 1.0947 0.7896 0.9495 0.032 Uiso 1 calc R
C28 C 1.16992(16) 0.77231(16) 0.89431(6) 0.0326(4) Uani 1 d .
H28 H 1.2508 0.7846 0.9050 0.039 Uiso 1 calc R
C29 C 1.14486(17) 0.75068(18) 0.85142(6) 0.0354(4) Uani 1 d .
H29 H 1.2092 0.7470 0.8344 0.042 Uiso 1 calc R
C30 C 1.02525(16) 0.73484(17) 0.83431(6) 0.0309(4) Uani 1 d .
H30 H 1.0088 0.7220 0.8058 0.037 Uiso 1 calc R
C31 C 0.92923(15) 0.73844(13) 0.86045(5) 0.0227(3) Uani 1 d .
C32 C 0.79792(15) 0.72865(14) 0.85403(5) 0.0221(3) Uani 1 d .
C33 C 0.75315(14) 0.73893(13) 0.89184(5) 0.0201(3) Uani 1 d .
C34 C 0.61923(14) 0.75095(14) 0.89885(5) 0.0224(3) Uani 1 d .
C35 C 0.54852(15) 0.70342(14) 0.85956(5) 0.0229(3) Uani 1 d .
C36 C 0.58621(15) 0.75640(14) 0.81937(5) 0.0242(3) Uani 1 d .
C37 C 0.71918(15) 0.71334(16) 0.81354(5) 0.0266(4) Uani 1 d .
H37 H 0.7536 0.7574 0.7918 0.032 Uiso 1 calc R
C38 C 0.58970(16) 0.87636(15) 0.89862(6) 0.0285(4) Uani 1 d .
H38A H 0.5014 0.8875 0.8971 0.034 Uiso 1 calc R
H38B H 0.6261 0.9103 0.9242 0.034 Uiso 1 calc R
C39 C 0.58026(18) 0.88463(15) 0.82335(6) 0.0322(4) Uani 1 d .
H39A H 0.6195 0.9176 0.8004 0.039 Uiso 1 calc R
H39B H 0.4947 0.9074 0.8207 0.039 Uiso 1 calc R
C40 C 0.49665(16) 0.72922(16) 0.78125(6) 0.0298(4) Uani 1 d .
C41 C 0.4701(2) 0.7246(3) 0.70763(7) 0.0569(7) Uani 1 d .
H41A H 0.5209 0.7114 0.6852 0.085 Uiso 1 calc GR
H41B H 0.4204 0.7890 0.7015 0.085 Uiso 1 calc GR
H41C H 0.4178 0.6618 0.7106 0.085 Uiso 1 calc GR
C42 C 0.58199(16) 0.69376(17) 0.93812(5) 0.0300(4) Uani 1 d .
H42A H 0.5943 0.6155 0.9358 0.045 Uiso 1 calc GR
H42B H 0.4968 0.7084 0.9412 0.045 Uiso 1 calc GR
H42C H 0.6314 0.7214 0.9621 0.045 Uiso 1 calc GR
C43 C 0.71845(19) 0.59114(19) 0.80048(7) 0.0406(5) Uani 1 d .
H43A H 0.8016 0.5652 0.8004 0.061 Uiso 1 calc GR
H43B H 0.6770 0.5836 0.7730 0.061 Uiso 1 calc GR
H43C H 0.6763 0.5483 0.8199 0.061 Uiso 1 calc GR
C44 C 0.64578(19) 1.04749(15) 0.86351(7) 0.0367(4) Uani 1 d .
H44A H 0.6662 1.0720 0.8921 0.044 Uiso 1 calc R
H44B H 0.5659 1.0777 0.8539 0.044 Uiso 1 calc R
C45 C 0.74103(19) 1.09117(16) 0.83614(6) 0.0362(4) Uani 1 d .
C46 C 0.7165(3) 1.18416(19) 0.81156(8) 0.0546(6) Uani 1 d .
H46 H 0.6400 1.2182 0.8109 0.065 Uiso 1 calc R
C47 C 0.8064(4) 1.2267(2) 0.78786(9) 0.0753(10) Uani 1 d .
H47 H 0.7897 1.2895 0.7717 0.090 Uiso 1 calc R
C48 C 0.9188(3) 1.1771(3) 0.78815(8) 0.0686(9) Uani 1 d .
H48 H 0.9784 1.2059 0.7723 0.082 Uiso 1 calc R
C49 C 0.9433(2) 1.0834(2) 0.81235(8) 0.0537(6) Uani 1 d .
H49 H 1.0194 1.0489 0.8125 0.064 Uiso 1 calc R
C50 C 0.8553(2) 1.04114(18) 0.83628(7) 0.0419(5) Uani 1 d .
H50 H 0.8728 0.9787 0.8526 0.050 Uiso 1 calc R
O7 O 0.50670(11) 0.31799(9) 0.55636(4) 0.0243(2) Uani 1 d .
O8 O 0.46685(12) 0.42349(11) 0.49972(4) 0.0298(3) Uani 1 d .
O9 O 0.26319(11) 0.55812(10) 0.50890(4) 0.0248(2) Uani 1 d .
N5 N 0.18088(13) 0.66313(12) 0.64085(4) 0.0232(3) Uani 1 d .
H5 H 0.1613 0.7320 0.6402 0.028 Uiso 1 calc R
N6 N 0.51209(12) 0.65316(11) 0.57223(4) 0.0200(3) Uani 1 d .
C51 C 0.15628(14) 0.58922(15) 0.67156(5) 0.0238(3) Uani 1 d .
C52 C 0.09691(17) 0.60501(17) 0.70819(6) 0.0315(4) Uani 1 d .
H52 H 0.0633 0.6730 0.7143 0.038 Uiso 1 calc R
C53 C 0.09043(19) 0.51615(19) 0.73457(6) 0.0382(5) Uani 1 d .
H53 H 0.0523 0.5247 0.7591 0.046 Uiso 1 calc R
C54 C 0.13989(19) 0.41306(19) 0.72538(6) 0.0368(4) Uani 1 d .
H54 H 0.1352 0.3550 0.7441 0.044 Uiso 1 calc R
C55 C 0.19533(16) 0.39638(16) 0.68905(6) 0.0285(4) Uani 1 d .
H55 H 0.2263 0.3273 0.6828 0.034 Uiso 1 calc R
C56 C 0.20436(14) 0.48562(15) 0.66152(5) 0.0226(3) Uani 1 d .
C57 C 0.25766(14) 0.49927(13) 0.62230(5) 0.0194(3) Uani 1 d .
C58 C 0.24224(14) 0.60821(13) 0.61136(5) 0.0193(3) Uani 1 d .
C59 C 0.28613(14) 0.66323(13) 0.57304(5) 0.0196(3) Uani 1 d .
C60 C 0.31098(13) 0.56648(12) 0.54433(5) 0.0185(3) Uani 1 d .
C61 C 0.39641(14) 0.47985(12) 0.56633(5) 0.0174(3) Uani 1 d .
C62 C 0.31995(14) 0.41521(13) 0.59716(5) 0.0202(3) Uani 1 d .
H62 H 0.3772 0.3729 0.6163 0.024 Uiso 1 calc R
C63 C 0.41188(15) 0.72358(13) 0.58308(5) 0.0222(3) Uani 1 d .
H63A H 0.4123 0.7919 0.5673 0.027 Uiso 1 calc R
H63B H 0.4229 0.7416 0.6126 0.027 Uiso 1 calc R
C64 C 0.50360(14) 0.54400(13) 0.59128(5) 0.0186(3) Uani 1 d .
H64A H 0.4873 0.5513 0.6204 0.022 Uiso 1 calc R
H64B H 0.5804 0.5043 0.5901 0.022 Uiso 1 calc R
C65 C 0.19019(15) 0.74328(14) 0.55268(6) 0.0249(3) Uani 1 d .
H65A H 0.2168 0.7698 0.5268 0.037 Uiso 1 calc GR
H65B H 0.1807 0.8045 0.5711 0.037 Uiso 1 calc GR
H65C H 0.1129 0.7057 0.5473 0.037 Uiso 1 calc GR
C66 C 0.45635(14) 0.40540(13) 0.53601(5) 0.0186(3) Uani 1 d .
C67 C 0.58650(16) 0.25087(15) 0.53335(6) 0.0286(4) Uani 1 d .
H67A H 0.5406 0.2213 0.5090 0.043 Uiso 1 calc GR
H67B H 0.6190 0.1914 0.5508 0.043 Uiso 1 calc GR
H67C H 0.6529 0.2953 0.5250 0.043 Uiso 1 calc GR
C68 C 0.22838(16) 0.33415(14) 0.57475(6) 0.0283(4) Uani 1 d .
H68A H 0.1849 0.2957 0.5950 0.042 Uiso 1 calc GR
H68B H 0.2721 0.2819 0.5591 0.042 Uiso 1 calc GR
H68C H 0.1708 0.3741 0.5560 0.042 Uiso 1 calc GR
C69 C 0.63136(16) 0.70574(14) 0.58240(6) 0.0282(4) Uani 1 d .
H69A H 0.6478 0.7104 0.6126 0.034 Uiso 1 calc R
H69B H 0.6290 0.7803 0.5713 0.034 Uiso 1 calc R
C70 C 0.73398(15) 0.64209(14) 0.56455(6) 0.0249(3) Uani 1 d .
C71 C 0.83958(16) 0.61295(14) 0.58969(6) 0.0279(4) Uani 1 d .
H71 H 0.8471 0.6330 0.6178 0.033 Uiso 1 calc R
C72 C 0.93344(16) 0.55470(16) 0.57354(6) 0.0324(4) Uani 1 d .
H72 H 1.0036 0.5363 0.5907 0.039 Uiso 1 calc R
C73 C 0.92320(18) 0.5237(2) 0.53191(7) 0.0417(5) Uani 1 d .
H73 H 0.9859 0.4841 0.5210 0.050 Uiso 1 calc R
C74 C 0.81816(19) 0.5526(2) 0.50663(7) 0.0476(6) Uani 1 d .
H74 H 0.8106 0.5324 0.4786 0.057 Uiso 1 calc R
C75 C 0.72523(17) 0.61074(19) 0.52283(6) 0.0383(5) Uani 1 d .
H75 H 0.6554 0.6294 0.5055 0.046 Uiso 1 calc R
O10 O 1.11901(14) 0.07670(12) 0.72451(5) 0.0464(4) Uani 1 d .
O11 O 1.08328(12) -0.10246(11) 0.71770(4) 0.0353(3) Uani 1 d .
O12 O 1.06378(11) -0.11267(11) 0.63176(4) 0.0320(3) Uani 1 d .
N7 N 0.66070(12) -0.01199(11) 0.58167(4) 0.0189(3) Uani 1 d .
H7 H 0.6586 -0.0155 0.5549 0.023 Uiso 1 calc R
N8 N 0.89420(13) 0.17061(11) 0.62119(4) 0.0229(3) Uani 1 d .
C76 C 0.56103(15) 0.00272(13) 0.60444(5) 0.0210(3) Uani 1 d .
C77 C 0.43720(15) 0.01694(14) 0.59066(6) 0.0262(4) Uani 1 d .
H77 H 0.4099 0.0142 0.5624 0.031 Uiso 1 calc R
C78 C 0.35661(16) 0.03542(17) 0.62095(6) 0.0348(4) Uani 1 d .
H78 H 0.2733 0.0445 0.6128 0.042 Uiso 1 calc R
C79 C 0.39745(17) 0.04080(18) 0.66362(6) 0.0369(4) Uani 1 d .
H79 H 0.3412 0.0548 0.6831 0.044 Uiso 1 calc R
C80 C 0.52023(16) 0.02552(17) 0.67721(6) 0.0319(4) Uani 1 d .
H80 H 0.5466 0.0287 0.7055 0.038 Uiso 1 calc R
C81 C 0.60414(15) 0.00512(14) 0.64747(5) 0.0227(3) Uani 1 d .
C82 C 0.73540(14) -0.00918(13) 0.64927(5) 0.0209(3) Uani 1 d .
C83 C 0.76468(14) -0.02014(12) 0.60929(5) 0.0184(3) Uani 1 d .
C84 C 0.89267(14) -0.01840(13) 0.59549(5) 0.0190(3) Uani 1 d .
C85 C 0.97950(14) -0.04886(13) 0.63367(5) 0.0200(3) Uani 1 d .
C86 C 0.95924(14) 0.02025(13) 0.67259(5) 0.0217(3) Uani 1 d .
C87 C 0.82744(15) -0.00239(16) 0.68717(5) 0.0262(4) Uani 1 d .
H87 H 0.8052 0.0615 0.7037 0.031 Uiso 1 calc R
C88 C 0.92372(15) 0.10491(13) 0.58598(5) 0.0211(3) Uani 1 d .
H88A H 1.0103 0.1123 0.5819 0.025 Uiso 1 calc R
H88B H 0.8759 0.1294 0.5607 0.025 Uiso 1 calc R
C89 C 0.97241(15) 0.14309(14) 0.65890(5) 0.0249(3) Uani 1 d .
H89A H 0.9517 0.1910 0.6815 0.030 Uiso 1 calc R
H89B H 1.0575 0.1571 0.6541 0.030 Uiso 1 calc R
C90 C 0.81854(19) -0.1057(2) 0.71456(7) 0.0457(6) Uani 1 d .
H90A H 0.7343 -0.1178 0.7197 0.068 Uiso 1 calc GR
H90B H 0.8673 -0.0952 0.7407 0.068 Uiso 1 calc GR
H90C H 0.8485 -0.1687 0.7004 0.068 Uiso 1 calc GR
C91 C 1.06160(15) 0.00241(15) 0.70766(5) 0.0259(3) Uani 1 d .
C92 C 1.18178(18) -0.12056(18) 0.75012(7) 0.0405(5) Uani 1 d .
H92A H 1.2558 -0.0870 0.7421 0.061 Uiso 1 calc GR
H92B H 1.1946 -0.1985 0.7540 0.061 Uiso 1 calc GR
H92C H 1.1604 -0.0882 0.7758 0.061 Uiso 1 calc GR
C93 C 0.91185(15) -0.09278(14) 0.55861(5) 0.0237(3) Uani 1 d .
H93A H 0.8514 -0.0760 0.5359 0.036 Uiso 1 calc GR
H93B H 0.9036 -0.1686 0.5667 0.036 Uiso 1 calc GR
H93C H 0.9927 -0.0808 0.5499 0.036 Uiso 1 calc GR
C94 C 0.88406(16) 0.28956(13) 0.61457(6) 0.0259(3) Uani 1 d .
H94A H 0.8531 0.3042 0.5858 0.031 Uiso 1 calc R
H94B H 0.9647 0.3232 0.6195 0.031 Uiso 1 calc R
C95 C 0.79841(16) 0.33982(13) 0.64375(5) 0.0241(3) Uani 1 d .
C96 C 0.83226(19) 0.43181(15) 0.66797(6) 0.0334(4) Uani 1 d .
H96 H 0.9099 0.4626 0.6668 0.040 Uiso 1 calc R
C97 C 0.7516(2) 0.47778(18) 0.69376(7) 0.0454(5) Uani 1 d .
H97 H 0.7747 0.5403 0.7094 0.054 Uiso 1 calc R
C98 C 0.6373(2) 0.43214(18) 0.69666(6) 0.0406(5) Uani 1 d .
H98 H 0.5836 0.4633 0.7143 0.049 Uiso 1 calc R
C99 C 0.60264(18) 0.33889(17) 0.67306(6) 0.0327(4) Uani 1 d .
H99 H 0.5256 0.3073 0.6749 0.039 Uiso 1 calc R
C100 C 0.68335(16) 0.29352(14) 0.64694(5) 0.0265(3) Uani 1 d .
H100 H 0.6601 0.2311 0.6313 0.032 Uiso 1 calc R

loop_
_atom_site_aniso_label
_atom_site_aniso_U_11
_atom_site_aniso_U_22
_atom_site_aniso_U_33
_atom_site_aniso_U_23
_atom_site_aniso_U_13
_atom_site_aniso_U_12
O1 0.0464(8) 0.0426(8) 0.0235(6) -0.0031(6) 0.0088(6) -0.0205(6)
O2 0.0400(7) 0.0208(6) 0.0325(7) -0.0043(5) 0.0124(5) -0.0135(5)
O3 0.0270(6) 0.0291(6) 0.0260(6) -0.0014(5) -0.0012(5) -0.0037(5)
N1 0.0283(7) 0.0315(8) 0.0324(8) 0.0083(7) 0.0062(6) -0.0081(6)
N2 0.0196(7) 0.0183(7) 0.0405(8) 0.0047(6) 0.0023(6) -0.0009(5)
C1 0.0228(8) 0.0512(12) 0.0233(9) 0.0064(8) 0.0018(7) -0.0061(8)
C2 0.0328(10) 0.0690(16) 0.0302(10) 0.0121(10) 0.0077(8) -0.0096(10)
C3 0.0377(11) 0.101(2) 0.0239(10) 0.0002(12) 0.0118(8) -0.0140(12)
C4 0.0384(11) 0.0883(19) 0.0297(10) -0.0243(12) 0.0099(9) -0.0118(12)
C5 0.0269(9) 0.0591(13) 0.0319(10) -0.0151(9) 0.0077(8) -0.0107(9)
C6 0.0196(8) 0.0453(11) 0.0222(8) -0.0029(8) 0.0030(6) -0.0073(7)
C7 0.0197(7) 0.0292(8) 0.0226(8) -0.0031(7) 0.0034(6) -0.0034(6)
C8 0.0208(8) 0.0248(8) 0.0252(8) 0.0037(7) 0.0030(6) -0.0036(6)
C9 0.0222(8) 0.0184(8) 0.0304(9) 0.0008(7) 0.0042(6) -0.0039(6)
C10 0.0185(7) 0.0170(7) 0.0250(8) -0.0026(6) 0.0048(6) 0.0005(6)
C11 0.0198(7) 0.0154(7) 0.0219(8) -0.0014(6) 0.0029(6) -0.0018(6)
C12 0.0238(8) 0.0195(8) 0.0251(8) -0.0031(6) 0.0066(6) -0.0045(6)
C13 0.0270(9) 0.0182(8) 0.0457(11) 0.0080(7) 0.0046(8) -0.0006(7)
C14 0.0200(7) 0.0221(8) 0.0233(8) 0.0009(6) 0.0010(6) -0.0033(6)
C15 0.0283(9) 0.0230(8) 0.0419(10) -0.0045(8) 0.0062(8) -0.0070(7)
C16 0.0196(7) 0.0174(7) 0.0239(8) -0.0013(6) 0.0037(6) 0.0007(6)
C17 0.0386(10) 0.0273(9) 0.0424(11) 0.0037(8) 0.0136(8) -0.0137(8)
C18 0.0324(9) 0.0230(9) 0.0469(11) 0.0011(8) 0.0134(8) 0.0045(7)
C19 0.0257(9) 0.0268(9) 0.0526(12) 0.0130(9) 0.0023(8) 0.0055(7)
C20 0.0182(8) 0.0286(9) 0.0421(10) 0.0033(8) 0.0017(7) 0.0061(7)
C21 0.0304(9) 0.0367(10) 0.0343(10) -0.0005(8) 0.0018(7) 0.0021(8)
C22 0.0239(9) 0.0434(11) 0.0468(12) -0.0065(9) -0.0009(8) -0.0034(8)
C23 0.0252(10) 0.0740(16) 0.0492(13) 0.0054(12) 0.0075(9) -0.0100(10)
C24 0.0420(13) 0.118(3) 0.0363(12) 0.0079(14) -0.0010(10) -0.0242(15)
C25 0.0296(10) 0.0845(19) 0.0389(12) -0.0019(12) -0.0034(8) -0.0153(11)
O4 0.0343(9) 0.155(2) 0.0437(10) 0.0135(12) -0.0088(7) -0.0174(11)
O5 0.0441(9) 0.1148(16) 0.0246(7) 0.0044(9) -0.0095(6) -0.0219(10)
O6 0.0378(7) 0.0416(8) 0.0349(7) 0.0002(6) -0.0013(6) -0.0187(6)
N3 0.0209(6) 0.0230(7) 0.0183(6) 0.0000(5) 0.0014(5) -0.0047(5)
N4 0.0358(8) 0.0221(7) 0.0330(8) -0.0014(6) 0.0001(6) -0.0010(6)
C26 0.0214(8) 0.0182(7) 0.0249(8) 0.0022(6) 0.0034(6) -0.0010(6)
C27 0.0251(8) 0.0235(8) 0.0298(9) 0.0021(7) -0.0020(7) -0.0035(7)
C28 0.0196(8) 0.0355(10) 0.0423(10) 0.0088(8) 0.0002(7) -0.0040(7)
C29 0.0243(8) 0.0453(11) 0.0381(10) 0.0101(9) 0.0108(7) 0.0011(8)
C30 0.0265(9) 0.0398(10) 0.0269(9) 0.0059(8) 0.0046(7) 0.0027(7)
C31 0.0234(8) 0.0213(8) 0.0234(8) 0.0026(6) 0.0016(6) 0.0009(6)
C32 0.0205(7) 0.0236(8) 0.0221(8) 0.0012(6) 0.0008(6) -0.0004(6)
C33 0.0201(7) 0.0175(7) 0.0223(8) 0.0007(6) 0.0000(6) -0.0024(6)
C34 0.0213(8) 0.0239(8) 0.0221(8) -0.0022(6) 0.0021(6) -0.0028(6)
C35 0.0193(7) 0.0239(8) 0.0251(8) -0.0012(6) -0.0007(6) -0.0004(6)
C36 0.0241(8) 0.0250(8) 0.0226(8) -0.0002(7) -0.0029(6) 0.0005(6)
C37 0.0245(8) 0.0371(10) 0.0181(8) -0.0015(7) 0.0009(6) 0.0001(7)
C38 0.0251(8) 0.0254(9) 0.0354(10) -0.0050(7) 0.0042(7) 0.0021(7)
C39 0.0389(10) 0.0240(9) 0.0324(10) 0.0015(7) -0.0041(8) 0.0013(7)
C40 0.0237(9) 0.0366(10) 0.0279(9) 0.0003(8) -0.0039(7) 0.0004(7)
C41 0.0499(13) 0.0879(19) 0.0294(11) -0.0085(12) -0.0159(10) 0.0063(13)
C42 0.0272(9) 0.0402(10) 0.0232(8) -0.0003(7) 0.0047(7) -0.0114(7)
C43 0.0358(10) 0.0490(12) 0.0356(10) -0.0165(9) -0.0042(8) 0.0099(9)
C44 0.0405(10) 0.0213(9) 0.0474(12) -0.0045(8) -0.0006(9) 0.0049(8)
C45 0.0452(11) 0.0237(9) 0.0381(10) -0.0004(8) -0.0056(8) -0.0051(8)
C46 0.0728(17) 0.0302(11) 0.0574(15) 0.0090(10) -0.0124(13) -0.0046(11)
C47 0.128(3) 0.0441(14) 0.0509(16) 0.0177(13) -0.0066(17) -0.0264(17)
C48 0.096(2) 0.0660(18) 0.0452(14) -0.0067(13) 0.0148(14) -0.0409(17)
C49 0.0546(14) 0.0588(15) 0.0487(13) -0.0133(12) 0.0099(11) -0.0159(12)
C50 0.0450(12) 0.0375(11) 0.0421(11) 0.0000(9) -0.0017(9) -0.0040(9)
O7 0.0299(6) 0.0193(6) 0.0245(6) 0.0024(5) 0.0072(5) 0.0097(5)
O8 0.0366(7) 0.0322(7) 0.0213(6) 0.0028(5) 0.0062(5) 0.0117(5)
O9 0.0254(6) 0.0245(6) 0.0235(6) -0.0014(5) -0.0034(5) 0.0034(5)
N5 0.0235(7) 0.0197(7) 0.0271(7) -0.0020(6) 0.0063(5) 0.0035(5)
N6 0.0186(6) 0.0146(6) 0.0269(7) -0.0004(5) 0.0028(5) -0.0007(5)
C51 0.0193(7) 0.0276(8) 0.0246(8) -0.0038(7) 0.0023(6) -0.0019(6)
C52 0.0306(9) 0.0374(10) 0.0277(9) -0.0086(8) 0.0084(7) -0.0034(8)
C53 0.0407(11) 0.0502(12) 0.0253(9) -0.0036(9) 0.0125(8) -0.0059(9)
C54 0.0387(10) 0.0447(11) 0.0275(9) 0.0080(8) 0.0060(8) -0.0062(9)
C55 0.0264(8) 0.0312(9) 0.0282(9) 0.0040(7) 0.0035(7) -0.0004(7)
C56 0.0196(7) 0.0266(8) 0.0216(8) 0.0005(7) 0.0025(6) -0.0015(6)
C57 0.0172(7) 0.0200(7) 0.0213(8) 0.0030(6) 0.0024(6) 0.0001(6)
C58 0.0164(7) 0.0188(7) 0.0230(8) -0.0004(6) 0.0025(6) 0.0028(6)
C59 0.0190(7) 0.0158(7) 0.0245(8) 0.0028(6) 0.0036(6) 0.0024(6)
C60 0.0168(7) 0.0165(7) 0.0228(8) 0.0034(6) 0.0043(6) -0.0014(6)
C61 0.0173(7) 0.0148(7) 0.0203(7) 0.0014(6) 0.0019(6) -0.0002(6)
C62 0.0208(7) 0.0156(7) 0.0250(8) 0.0022(6) 0.0053(6) 0.0027(6)
C63 0.0255(8) 0.0146(7) 0.0268(8) -0.0020(6) 0.0041(6) 0.0011(6)
C64 0.0167(7) 0.0163(7) 0.0227(7) 0.0008(6) 0.0006(6) 0.0010(6)
C65 0.0256(8) 0.0203(8) 0.0295(9) 0.0056(7) 0.0059(7) 0.0072(6)
C66 0.0173(7) 0.0156(7) 0.0225(8) 0.0016(6) 0.0003(6) -0.0009(6)
C67 0.0311(9) 0.0246(9) 0.0309(9) -0.0022(7) 0.0076(7) 0.0112(7)
C68 0.0255(8) 0.0208(8) 0.0396(10) -0.0042(7) 0.0086(7) -0.0040(7)
C69 0.0242(8) 0.0200(8) 0.0403(10) -0.0050(7) 0.0025(7) -0.0048(6)
C70 0.0197(8) 0.0207(8) 0.0345(9) 0.0018(7) 0.0037(7) -0.0063(6)
C71 0.0259(8) 0.0253(9) 0.0319(9) 0.0040(7) 0.0001(7) -0.0038(7)
C72 0.0227(8) 0.0338(10) 0.0398(10) 0.0078(8) -0.0022(7) -0.0012(7)
C73 0.0244(9) 0.0566(13) 0.0451(12) -0.0010(10) 0.0085(8) 0.0085(9)
C74 0.0317(10) 0.0787(17) 0.0320(10) -0.0113(11) 0.0004(8) 0.0096(10)
C75 0.0241(9) 0.0549(13) 0.0350(10) -0.0017(9) -0.0026(7) 0.0063(8)
O10 0.0455(8) 0.0363(8) 0.0523(9) -0.0006(7) -0.0243(7) -0.0071(7)
O11 0.0373(7) 0.0311(7) 0.0344(7) 0.0062(6) -0.0144(6) -0.0005(6)
O12 0.0303(6) 0.0329(7) 0.0323(7) -0.0002(5) 0.0007(5) 0.0146(5)
N7 0.0182(6) 0.0180(6) 0.0202(6) -0.0026(5) -0.0001(5) 0.0012(5)
N8 0.0278(7) 0.0159(6) 0.0249(7) 0.0008(5) 0.0014(6) 0.0017(5)
C76 0.0202(8) 0.0168(7) 0.0263(8) 0.0003(6) 0.0044(6) -0.0020(6)
C77 0.0225(8) 0.0234(8) 0.0321(9) -0.0009(7) -0.0015(7) 0.0000(6)
C78 0.0184(8) 0.0428(11) 0.0431(11) 0.0008(9) 0.0025(7) 0.0015(7)
C79 0.0253(9) 0.0498(12) 0.0373(10) -0.0021(9) 0.0127(8) 0.0010(8)
C80 0.0260(9) 0.0418(10) 0.0288(9) -0.0005(8) 0.0072(7) -0.0017(7)
C81 0.0209(8) 0.0225(8) 0.0248(8) 0.0018(6) 0.0031(6) -0.0013(6)
C82 0.0206(8) 0.0195(7) 0.0227(8) 0.0016(6) 0.0025(6) -0.0016(6)
C83 0.0173(7) 0.0145(7) 0.0233(8) -0.0003(6) 0.0013(6) 0.0003(6)
C84 0.0198(7) 0.0161(7) 0.0212(8) 0.0005(6) 0.0030(6) 0.0021(6)
C85 0.0186(7) 0.0173(7) 0.0242(8) 0.0026(6) 0.0023(6) -0.0014(6)
C86 0.0198(8) 0.0218(8) 0.0229(8) 0.0006(6) -0.0011(6) -0.0003(6)
C87 0.0202(8) 0.0375(9) 0.0210(8) -0.0008(7) 0.0021(6) 0.0004(7)
C88 0.0205(7) 0.0184(8) 0.0248(8) 0.0035(6) 0.0046(6) 0.0007(6)
C89 0.0256(8) 0.0206(8) 0.0277(8) -0.0028(7) -0.0016(6) -0.0013(6)
C90 0.0318(10) 0.0704(15) 0.0335(10) 0.0236(11) -0.0043(8) -0.0119(10)
C91 0.0212(8) 0.0293(9) 0.0268(8) 0.0009(7) 0.0001(6) 0.0022(7)
C92 0.0353(10) 0.0415(11) 0.0414(11) 0.0088(9) -0.0146(9) 0.0028(9)
C93 0.0252(8) 0.0219(8) 0.0241(8) -0.0012(6) 0.0032(6) 0.0064(6)
C94 0.0279(8) 0.0173(8) 0.0326(9) 0.0015(7) 0.0040(7) -0.0025(6)
C95 0.0314(9) 0.0169(7) 0.0238(8) 0.0031(6) 0.0009(7) 0.0021(6)
C96 0.0447(11) 0.0240(9) 0.0313(9) -0.0023(8) 0.0027(8) -0.0071(8)
C97 0.0722(15) 0.0296(10) 0.0360(11) -0.0115(9) 0.0140(10) -0.0080(10)
C98 0.0568(13) 0.0363(11) 0.0307(10) -0.0026(8) 0.0146(9) 0.0099(9)
C99 0.0316(9) 0.0376(10) 0.0293(9) 0.0054(8) 0.0050(7) 0.0045(8)
C100 0.0307(9) 0.0229(8) 0.0251(8) -0.0011(7) -0.0009(7) 0.0011(7)

loop_
_atom_type_symbol
_atom_type_description
_atom_type_scat_dispersion_real
_atom_type_scat_dispersion_imag
_atom_type_scat_source
C C 0.0181 0.0091 'International Tables Vol C Tables 4.2.6.8 and 6.1.1.4'
N N 0.0311 0.0180 'International Tables Vol C Tables 4.2.6.8 and 6.1.1.4'
O O 0.0492 0.0322 'International Tables Vol C Tables 4.2.6.8 and 6.1.1.4'
H H 0.0000 0.0000 'International Tables Vol C Tables 4.2.6.8 and 6.1.1.4'

loop_
_geom_angle_atom_site_label_1
_geom_angle_atom_site_label_2
_geom_angle_atom_site_label_3
_geom_angle
C16 O2 C17 115.53(14)
C8 N1 C1 108.81(15)
C13 N2 C19 111.28(14)
C14 N2 C13 110.63(14)
C14 N2 C19 112.37(14)
N1 C1 C2 130.4(2)
N1 C1 C6 108.25(15)
C2 C1 C6 121.3(2)
C3 C2 C1 117.3(2)
C2 C3 C4 122.23(19)
C5 C4 C3 120.5(2)
C4 C5 C6 118.8(2)
C1 C6 C7 106.15(16)
C5 C6 C1 119.80(17)
C5 C6 C7 134.04(18)
C6 C7 C12 128.58(16)
C8 C7 C6 107.02(16)
C8 C7 C12 124.40(15)
N1 C8 C9 123.64(15)
C7 C8 N1 109.76(16)
C7 C8 C9 126.58(15)
C8 C9 C10 103.84(13)
C8 C9 C13 112.10(15)
C8 C9 C15 111.59(14)
C10 C9 C13 106.15(13)
C15 C9 C10 111.98(14)
C15 C9 C13 110.87(14)
O3 C10 C9 122.90(14)
O3 C10 C11 124.84(14)
C9 C10 C11 112.20(13)
C10 C11 C12 107.41(12)
C10 C11 C14 106.84(12)
C12 C11 C14 110.24(13)
C16 C11 C10 112.89(13)
C16 C11 C12 113.01(13)
C16 C11 C14 106.28(12)
C7 C12 C11 107.08(13)
C7 C12 C18 112.56(14)
C18 C12 C11 112.63(14)
N2 C13 C9 110.27(13)
N2 C14 C11 108.11(13)
O1 C16 O2 122.99(15)
O1 C16 C11 127.00(15)
O2 C16 C11 109.77(13)
N2 C19 C20 111.51(15)
C21 C20 C19 121.59(18)
C25 C20 C19 120.29(18)
C25 C20 C21 118.12(18)
C20 C21 C22 121.07(19)
C23 C22 C21 120.10(19)
C22 C23 C24 119.1(2)
C25 C24 C23 120.5(2)
C24 C25 C20 121.0(2)
C40 O5 C41 117.60(18)
C33 N3 C26 108.18(13)
C38 N4 C39 112.03(15)
C38 N4 C44 115.27(16)
C39 N4 C44 112.45(15)
N3 C26 C27 130.24(16)
N3 C26 C31 107.78(14)
C27 C26 C31 121.97(15)
C28 C27 C26 117.49(17)
C27 C28 C29 121.70(16)
C30 C29 C28 120.58(17)
C29 C30 C31 119.22(17)
C26 C31 C32 106.29(14)
C30 C31 C26 119.02(15)
C30 C31 C32 134.67(16)
C31 C32 C37 128.35(15)
C33 C32 C31 107.46(14)
C33 C32 C37 124.17(15)
N3 C33 C34 123.51(14)
C32 C33 N3 110.27(14)
C32 C33 C34 125.17(14)
C33 C34 C35 105.37(13)
C33 C34 C38 107.33(13)
C33 C34 C42 114.46(14)
C35 C34 C38 105.95(14)
C42 C34 C35 111.00(14)
C42 C34 C38 112.15(15)
O6 C35 C34 122.77(16)
O6 C35 C36 124.68(16)
C36 C35 C34 112.55(14)
C35 C36 C37 106.45(13)
C35 C36 C39 109.37(15)
C35 C36 C40 112.52(14)
C39 C36 C37 112.72(15)
C40 C36 C37 111.36(14)
C40 C36 C39 104.54(14)
C32 C37 C36 108.60(13)
C32 C37 C43 110.06(15)
C43 C37 C36 111.71(15)
N4 C38 C34 108.83(14)
N4 C39 C36 113.63(15)
O4 C40 O5 122.39(18)
O4 C40 C36 125.04(18)
O5 C40 C36 112.10(15)
N4 C44 C45 111.93(17)
C46 C45 C44 120.4(2)
C50 C45 C44 120.65(18)
C50 C45 C46 118.9(2)
C45 C46 C47 120.1(3)
C48 C47 C46 120.7(3)
C47 C48 C49 119.4(3)
C50 C49 C48 120.4(3)
C49 C50 C45 120.4(2)
C66 O7 C67 115.90(13)
C51 N5 C58 108.47(14)
C63 N6 C64 110.64(12)
C63 N6 C69 111.47(13)
C69 N6 C64 112.91(13)
N5 C51 C52 130.20(17)
N5 C51 C56 108.31(14)
C52 C51 C56 121.48(17)
C53 C52 C51 117.52(18)
C52 C53 C54 121.65(18)
C55 C54 C53 121.07(19)
C54 C55 C56 118.78(18)
C51 C56 C57 106.60(15)
C55 C56 C51 119.47(15)
C55 C56 C57 133.92(16)
C56 C57 C62 129.04(14)
C58 C57 C56 106.49(14)
C58 C57 C62 124.47(14)
N5 C58 C59 123.67(14)
C57 C58 N5 110.12(14)
C57 C58 C59 126.21(14)
C58 C59 C60 103.83(12)
C58 C59 C63 112.00(13)
C58 C59 C65 111.80(13)
C60 C59 C63 106.38(12)
C65 C59 C60 112.28(13)
C65 C59 C63 110.30(13)
O9 C60 C59 123.00(14)
O9 C60 C61 124.60(14)
C59 C60 C61 112.31(13)
C60 C61 C62 107.29(12)
C60 C61 C64 107.01(12)
C62 C61 C64 110.02(12)
C66 C61 C60 112.98(13)
C66 C61 C62 113.28(12)
C66 C61 C64 106.11(12)
C57 C62 C61 107.19(12)
C57 C62 C68 112.26(13)
C68 C62 C61 112.73(13)
N6 C63 C59 110.03(13)
N6 C64 C61 107.89(12)
O7 C66 C61 109.82(13)
O8 C66 O7 123.22(15)
O8 C66 C61 126.75(14)
N6 C69 C70 111.65(14)
C71 C70 C69 120.79(16)
C75 C70 C69 121.04(16)
C75 C70 C71 118.17(17)
C72 C71 C70 120.99(17)
C71 C72 C73 120.17(17)
C72 C73 C74 119.18(19)
C75 C74 C73 120.4(2)
C74 C75 C70 121.09(18)
C91 O11 C92 115.18(15)
C76 N7 C83 108.20(13)
C88 N8 C89 111.71(13)
C88 N8 C94 116.71(14)
C89 N8 C94 112.23(13)
N7 C76 C77 129.63(16)
N7 C76 C81 108.11(14)
C77 C76 C81 122.23(15)
C78 C77 C76 117.09(17)
C77 C78 C79 121.74(17)
C80 C79 C78 121.00(17)
C79 C80 C81 118.82(17)
C76 C81 C82 106.16(14)
C80 C81 C76 119.10(15)
C80 C81 C82 134.62(16)
C81 C82 C87 127.89(15)
C83 C82 C81 106.99(14)
C83 C82 C87 124.86(15)
N7 C83 C84 122.85(14)
C82 C83 N7 110.53(14)
C82 C83 C84 125.57(14)
C83 C84 C85 106.65(13)
C83 C84 C88 107.09(12)
C83 C84 C93 114.76(13)
C85 C84 C88 104.90(12)
C93 C84 C85 111.36(13)
C93 C84 C88 111.46(13)
O12 C85 C84 122.35(15)
O12 C85 C86 123.78(15)
C84 C85 C86 113.42(13)
C85 C86 C87 110.42(13)
C85 C86 C89 105.43(13)
C89 C86 C87 111.03(14)
C91 C86 C85 111.91(13)
C91 C86 C87 112.51(14)
C91 C86 C89 105.21(13)
C82 C87 C86 109.23(13)
C82 C87 C90 110.20(15)
C90 C87 C86 114.69(15)
N8 C88 C84 107.76(13)
N8 C89 C86 112.97(13)
O10 C91 O11 122.33(16)
O10 C91 C86 123.03(16)
O11 C91 C86 114.64(15)
N8 C94 C95 110.52(14)
C96 C95 C94 121.47(16)
C100 C95 C94 119.87(15)
C100 C95 C96 118.66(17)
C97 C96 C95 120.49(19)
C98 C97 C96 120.72(19)
C97 C98 C99 119.51(19)
C100 C99 C98 119.65(19)
C99 C100 C95 120.95(17)

loop_
_geom_bond_atom_site_label_1
_geom_bond_atom_site_label_2
_geom_bond_distance
O1 C16 1.196(2)
O2 C16 1.333(2)
O2 C17 1.444(2)
O3 C10 1.209(2)
N1 C1 1.372(3)
N1 C8 1.372(2)
N2 C13 1.460(2)
N2 C14 1.454(2)
N2 C19 1.466(2)
C1 C2 1.404(3)
C1 C6 1.411(3)
C2 C3 1.373(4)
C3 C4 1.400(4)
C4 C5 1.385(3)
C5 C6 1.396(3)
C6 C7 1.437(2)
C7 C8 1.370(2)
C7 C12 1.501(2)
C8 C9 1.506(2)
C9 C10 1.531(2)
C9 C13 1.558(2)
C9 C15 1.528(2)
C10 C11 1.537(2)
C11 C12 1.559(2)
C11 C14 1.564(2)
C11 C16 1.516(2)
C12 C18 1.538(2)
C19 C20 1.505(3)
C20 C21 1.385(3)
C20 C25 1.383(3)
C21 C22 1.386(3)
C22 C23 1.372(3)
C23 C24 1.388(3)
C24 C25 1.371(3)
O4 C40 1.184(3)
O5 C40 1.307(2)
O5 C41 1.445(2)
O6 C35 1.200(2)
N3 C26 1.385(2)
N3 C33 1.381(2)
N4 C38 1.451(2)
N4 C39 1.457(2)
N4 C44 1.463(2)
C26 C27 1.392(2)
C26 C31 1.418(2)
C27 C28 1.384(3)
C28 C29 1.404(3)
C29 C30 1.383(3)
C30 C31 1.401(2)
C31 C32 1.434(2)
C32 C33 1.354(2)
C32 C37 1.504(2)
C33 C34 1.506(2)
C34 C35 1.530(2)
C34 C38 1.552(2)
C34 C42 1.525(2)
C35 C36 1.530(2)
C36 C37 1.569(2)
C36 C39 1.559(2)
C36 C40 1.532(2)
C37 C43 1.537(3)
C44 C45 1.515(3)
C45 C46 1.387(3)
C45 C50 1.386(3)
C46 C47 1.393(4)
C47 C48 1.364(5)
C48 C49 1.387(4)
C49 C50 1.381(3)
O7 C66 1.3353(19)
O7 C67 1.4422(19)
O8 C66 1.201(2)
O9 C60 1.212(2)
N5 C51 1.376(2)
N5 C58 1.379(2)
N6 C63 1.453(2)
N6 C64 1.462(2)
N6 C69 1.460(2)
C51 C52 1.406(2)
C51 C56 1.408(2)
C52 C53 1.375(3)
C53 C54 1.401(3)
C54 C55 1.376(3)
C55 C56 1.405(2)
C56 C57 1.443(2)
C57 C58 1.371(2)
C57 C62 1.499(2)
C58 C59 1.514(2)
C59 C60 1.530(2)
C59 C63 1.563(2)
C59 C65 1.529(2)
C60 C61 1.533(2)
C61 C62 1.561(2)
C61 C64 1.563(2)
C61 C66 1.517(2)
C62 C68 1.533(2)
C69 C70 1.514(2)
C70 C71 1.392(2)
C70 C75 1.387(3)
C71 C72 1.382(3)
C72 C73 1.383(3)
C73 C74 1.388(3)
C74 C75 1.375(3)
O10 C91 1.197(2)
O11 C91 1.326(2)
O11 C92 1.444(2)
O12 C85 1.207(2)
N7 C76 1.376(2)
N7 C83 1.379(2)
N8 C88 1.442(2)
N8 C89 1.455(2)
N8 C94 1.458(2)
C76 C77 1.394(2)
C76 C81 1.419(2)
C77 C78 1.387(3)
C78 C79 1.403(3)
C79 C80 1.384(3)
C80 C81 1.403(2)
C81 C82 1.439(2)
C82 C83 1.357(2)
C82 C87 1.509(2)
C83 C84 1.503(2)
C84 C85 1.525(2)
C84 C88 1.567(2)
C84 C93 1.517(2)
C85 C86 1.536(2)
C86 C87 1.576(2)
C86 C89 1.561(2)
C86 C91 1.528(2)
C87 C90 1.536(3)
C94 C95 1.510(2)
C95 C96 1.389(2)
C95 C100 1.387(2)
C96 C97 1.379(3)
C97 C98 1.375(3)
C98 C99 1.393(3)
C99 C100 1.383(3)
